data_7030586
loop_
_publ_author_name
'Shin, Kyong-Soon'
'Son, Kyung-In'
'Kim, Jae Il'
'Hong, Chang Seop'
'Suh, Myungkoo'
'Noh, Dong-Youn'

_publ_section_title
;
 Heteroleptic binuclear palladium(II) and platinum(II) complexes
 containing 1,2-bis(diphenylphosphino)acetylene and
 1,2-benzenedithiolates: syntheses, crystal structures,
 electrochemistry and photoluminescence properties
;
_journal_coden_ASTM DTARAF
_journal_issue 10
_journal_name_full 'Dalton Transactions'
_journal_page_first 1767
_journal_page_last 1775
_journal_paper_doi 10.1039/b815013c
_journal_year 2009
_chemical_formula_sum 'C67 H51 Cl9 P4 Pd2 S4'
_chemical_formula_weight 1640.05
_space_group_IT_number 14
_symmetry_cell_setting monoclinic
_symmetry_space_group_name_Hall '-P 2yn'
_symmetry_space_group_name_H-M 'P 1 21/n 1'
_atom_sites_solution_hydrogens geom
_atom_sites_solution_primary direct
_atom_sites_solution_secondary difmap
_audit_creation_method SHELXL-97
_cell_angle_alpha 90.00
_cell_angle_beta 93.5380(10)
_cell_angle_gamma 90.00
_cell_formula_units_Z 4
_cell_length_a 13.7965(3)
_cell_length_b 14.0504(3)
_cell_length_c 36.1985(8)
_cell_measurement_reflns_used 5733
_cell_measurement_temperature 293(2)
_cell_measurement_theta_max 24.995
_cell_measurement_theta_min 3.54
_cell_volume 7003.6(3)
_computing_cell_refinement 'Bruker SMART APEXll'
_computing_data_collection 'Bruker SMART APEXll'
_computing_data_reduction 'Bruker SAINT'
_computing_molecular_graphics WingX
_computing_publication_material WingX
_computing_structure_refinement 'SHELXL-97 (Sheldrick, 1997)'
_computing_structure_solution SHELXTL
_diffrn_ambient_temperature 293(2)
_diffrn_measured_fraction_theta_full 0.995
_diffrn_measured_fraction_theta_max 0.995
_diffrn_measurement_device_type 'CCD area detector'
_diffrn_measurement_method 'omega & phi scan'
_diffrn_radiation_monochromator graphite
_diffrn_radiation_source 'fine-focus sealed tube'
_diffrn_radiation_type MoK\a
_diffrn_radiation_wavelength 0.71073
_diffrn_reflns_av_R_equivalents 0.0633
_diffrn_reflns_av_sigmaI/netI 0.0843
_diffrn_reflns_limit_h_max 18
_diffrn_reflns_limit_h_min -16
_diffrn_reflns_limit_k_max 18
_diffrn_reflns_limit_k_min -17
_diffrn_reflns_limit_l_max 47
_diffrn_reflns_limit_l_min -48
_diffrn_reflns_number 69043
_diffrn_reflns_theta_full 28.39
_diffrn_reflns_theta_max 28.39
_diffrn_reflns_theta_min 1.13
_exptl_absorpt_coefficient_mu 1.108
_exptl_absorpt_correction_T_max 0.9467
_exptl_absorpt_correction_T_min 0.6912
_exptl_absorpt_correction_type multi-scan
_exptl_absorpt_process_details SADABS
_exptl_crystal_colour red
_exptl_crystal_density_diffrn 1.555
_exptl_crystal_density_method 'not measured'
_exptl_crystal_description plate
_exptl_crystal_F_000 3288
_exptl_crystal_size_max 0.36
_exptl_crystal_size_mid 0.12
_exptl_crystal_size_min 0.05
_refine_diff_density_max 1.532
_refine_diff_density_min -0.734
_refine_diff_density_rms 0.096
_refine_ls_extinction_method none
_refine_ls_goodness_of_fit_ref 1.023
_refine_ls_hydrogen_treatment constr
_refine_ls_matrix_type full
_refine_ls_number_parameters 775
_refine_ls_number_reflns 17498
_refine_ls_number_restraints 36
_refine_ls_restrained_S_all 1.026
_refine_ls_R_factor_all 0.1173
_refine_ls_R_factor_gt 0.0525
_refine_ls_shift/su_max 0.001
_refine_ls_shift/su_mean 0.000
_refine_ls_structure_factor_coef Fsqd
_refine_ls_weighting_details 'calc w=1/[\s^2^(Fo^2^)+(0.0702P)^2^+2.4323P] where P=(Fo^2^+2Fc^2^)/3'
_refine_ls_weighting_scheme calc
_refine_ls_wR_factor_gt 0.1301
_refine_ls_wR_factor_ref 0.1538
_reflns_number_gt 9528
_reflns_number_total 17498
_reflns_threshold_expression >2sigma(I)
_cod_duplicate_entry 7000686
_cod_data_source_file b815013c.txt
_cod_data_source_block pd_bdt_[Pd(bdt)]2(u-dppa)2
_cod_depositor_comments
;
The following automatic conversions were performed:

'_exptl_absorpt_correction_type' value 'MULTI-SCAN' changed to
'multi-scan' according to
/usr/data/users/saulius/automatic-downloads/retrospective/RSC/lib/dictionaries/cif_core.dic
dictionary named 'cif_core.dic' version 2.4.2 from 2011-04-26.

Automatic conversion script
Id: cif_fix_values 2281 2013-09-26 08:29:07Z andrius 
;
_cod_original_sg_symbol_H-M P2(1)/n
_cod_database_code 7030586

loop_
_symmetry_equiv_pos_as_xyz
'x, y, z'
'-x+1/2, y+1/2, -z+1/2'
'-x, -y, -z'
'x-1/2, -y-1/2, z-1/2'

loop_
_atom_site_label
_atom_site_type_symbol
_atom_site_fract_x
_atom_site_fract_y
_atom_site_fract_z
_atom_site_U_iso_or_equiv
_atom_site_adp_type
_atom_site_occupancy
_atom_site_symmetry_multiplicity
_atom_site_calc_flag
_atom_site_refinement_flags
Pd1 Pd 0.16000(2) 0.60183(2) 0.084412(9) 0.03712(10) Uani 1 1 d .
Pd2 Pd 0.54422(2) 0.30471(3) 0.151901(10) 0.04128(11) Uani 1 1 d .
P1 P 0.12884(8) 0.47207(9) 0.12059(3) 0.0401(3) Uani 1 1 d .
P2 P 0.27673(8) 0.52771(9) 0.05243(3) 0.0396(3) Uani 1 1 d .
P3 P 0.38735(8) 0.28128(9) 0.16778(3) 0.0424(3) Uani 1 1 d .
P4 P 0.52477(8) 0.46444(9) 0.14262(3) 0.0395(3) Uani 1 1 d .
C1 C 0.2300(3) 0.4056(3) 0.13757(13) 0.0421(11) Uani 1 1 d .
C2 C 0.2974(3) 0.3609(3) 0.15053(13) 0.0430(11) Uani 1 1 d .
C3 C 0.3730(3) 0.4929(3) 0.08304(12) 0.0427(11) Uani 1 1 d .
C4 C 0.4367(3) 0.4838(3) 0.10647(12) 0.0404(11) Uani 1 1 d .
C5 C 0.2358(3) 0.4198(4) 0.02921(12) 0.0443(11) Uani 1 1 d .
C6 C 0.2885(4) 0.3371(4) 0.03123(15) 0.0601(14) Uani 1 1 d .
H6 H 0.3477 0.3348 0.0449 0.072 Uiso 1 1 calc R
C7 C 0.2526(5) 0.2568(5) 0.01264(18) 0.0799(19) Uani 1 1 d .
H7 H 0.2890 0.2011 0.0133 0.096 Uiso 1 1 calc R
C8 C 0.1649(5) 0.2590(5) -0.00655(18) 0.0776(18) Uani 1 1 d .
H8 H 0.1406 0.2044 -0.0184 0.093 Uiso 1 1 calc R
C9 C 0.1132(4) 0.3404(5) -0.00838(16) 0.0758(18) Uani 1 1 d .
H9 H 0.0538 0.3419 -0.0220 0.091 Uiso 1 1 calc R
C10 C 0.1465(4) 0.4203(4) 0.00932(14) 0.0586(14) Uani 1 1 d .
H10 H 0.1094 0.4756 0.0081 0.070 Uiso 1 1 calc R
C11 C 0.3424(3) 0.5972(3) 0.01981(13) 0.0448(11) Uani 1 1 d .
C12 C 0.3276(4) 0.5862(4) -0.01773(14) 0.0621(15) Uani 1 1 d .
H12 H 0.2850 0.5397 -0.0272 0.075 Uiso 1 1 calc R
C13 C 0.3752(5) 0.6433(5) -0.04151(18) 0.082(2) Uani 1 1 d .
H13 H 0.3636 0.6359 -0.0669 0.098 Uiso 1 1 calc R
C14 C 0.4389(6) 0.7102(5) -0.0283(2) 0.091(2) Uani 1 1 d .
H14 H 0.4714 0.7482 -0.0446 0.109 Uiso 1 1 calc R
C15 C 0.4553(5) 0.7218(5) 0.0093(2) 0.086(2) Uani 1 1 d .
H15 H 0.4989 0.7678 0.0184 0.103 Uiso 1 1 calc R
C16 C 0.4075(4) 0.6659(4) 0.03348(16) 0.0659(15) Uani 1 1 d .
H16 H 0.4187 0.6740 0.0589 0.079 Uiso 1 1 calc R
C17 C 0.4775(3) 0.5251(4) 0.18147(14) 0.0484(12) Uani 1 1 d .
C18 C 0.4096(4) 0.5959(4) 0.17800(18) 0.0713(17) Uani 1 1 d .
H18 H 0.3857 0.6151 0.1546 0.086 Uiso 1 1 calc R
C19 C 0.3762(5) 0.6393(6) 0.2092(3) 0.102(3) Uani 1 1 d .
H19 H 0.3289 0.6865 0.2069 0.123 Uiso 1 1 calc R
C20 C 0.4135(8) 0.6118(7) 0.2432(3) 0.118(4) Uani 1 1 d .
H20 H 0.3919 0.6417 0.2640 0.142 Uiso 1 1 calc R
C21 C 0.4810(7) 0.5424(6) 0.2476(2) 0.102(3) Uani 1 1 d .
H21 H 0.5064 0.5257 0.2711 0.123 Uiso 1 1 calc R
C22 C 0.5116(5) 0.4967(5) 0.21660(16) 0.0721(17) Uani 1 1 d .
H22 H 0.5554 0.4466 0.2193 0.086 Uiso 1 1 calc R
C23 C 0.6231(3) 0.5388(3) 0.12824(13) 0.0435(11) Uani 1 1 d .
C24 C 0.6967(4) 0.5658(5) 0.15265(16) 0.0705(17) Uani 1 1 d .
H24 H 0.6959 0.5474 0.1773 0.085 Uiso 1 1 calc R
C25 C 0.7720(4) 0.6197(5) 0.14136(18) 0.082(2) Uani 1 1 d .
H25 H 0.8220 0.6370 0.1584 0.098 Uiso 1 1 calc R
C26 C 0.7746(4) 0.6483(5) 0.10566(19) 0.0744(17) Uani 1 1 d .
H26 H 0.8260 0.6852 0.0984 0.089 Uiso 1 1 calc R
C27 C 0.7016(4) 0.6228(4) 0.08049(17) 0.0704(17) Uani 1 1 d .
H27 H 0.7028 0.6423 0.0560 0.084 Uiso 1 1 calc R
C28 C 0.6254(4) 0.5674(4) 0.09178(15) 0.0618(15) Uani 1 1 d .
H28 H 0.5757 0.5494 0.0747 0.074 Uiso 1 1 calc R
C29 C 0.0562(3) 0.3836(4) 0.09570(13) 0.0454(11) Uani 1 1 d .
C30 C 0.0795(4) 0.2877(4) 0.09695(15) 0.0613(15) Uani 1 1 d .
H30 H 0.1345 0.2677 0.1110 0.074 Uiso 1 1 calc R
C31 C 0.0224(5) 0.2216(5) 0.07775(19) 0.0786(18) Uani 1 1 d .
H31 H 0.0388 0.1573 0.0787 0.094 Uiso 1 1 calc R
C32 C -0.0593(5) 0.2516(6) 0.05700(18) 0.085(2) Uani 1 1 d .
H32 H -0.0982 0.2074 0.0439 0.102 Uiso 1 1 calc R
C33 C -0.0829(4) 0.3448(6) 0.05568(18) 0.087(2) Uani 1 1 d .
H33 H -0.1377 0.3643 0.0415 0.105 Uiso 1 1 calc R
C34 C -0.0264(4) 0.4123(4) 0.07529(16) 0.0702(17) Uani 1 1 d .
H34 H -0.0443 0.4761 0.0746 0.084 Uiso 1 1 calc R
C35 C 0.0713(3) 0.4885(3) 0.16414(13) 0.0441(11) Uani 1 1 d .
C36 C -0.0246(4) 0.4651(4) 0.16783(16) 0.0675(16) Uani 1 1 d .
H36 H -0.0623 0.4431 0.1474 0.081 Uiso 1 1 calc R
C37 C -0.0651(5) 0.4739(5) 0.2015(2) 0.088(2) Uani 1 1 d .
H37 H -0.1302 0.4592 0.2038 0.106 Uiso 1 1 calc R
C38 C -0.0086(6) 0.5042(5) 0.23117(19) 0.087(2) Uani 1 1 d .
H38 H -0.0350 0.5077 0.2542 0.105 Uiso 1 1 calc R
C39 C 0.0847(5) 0.5294(5) 0.22812(16) 0.082(2) Uani 1 1 d .
H39 H 0.1219 0.5514 0.2487 0.098 Uiso 1 1 calc R
C40 C 0.1248(4) 0.5223(4) 0.19397(15) 0.0687(16) Uani 1 1 d .
H40 H 0.1888 0.5408 0.1915 0.082 Uiso 1 1 calc R
C41 C 0.3255(3) 0.1723(4) 0.15256(15) 0.0491(12) Uani 1 1 d .
C42 C 0.2620(4) 0.1262(4) 0.17451(17) 0.0639(15) Uani 1 1 d .
H42 H 0.2575 0.1448 0.1990 0.077 Uiso 1 1 calc R
C43 C 0.2052(4) 0.0525(5) 0.1602(2) 0.0776(18) Uani 1 1 d .
H43 H 0.1621 0.0221 0.1751 0.093 Uiso 1 1 calc R
C44 C 0.2117(5) 0.0244(5) 0.1250(2) 0.085(2) Uani 1 1 d .
H44 H 0.1734 -0.0254 0.1156 0.102 Uiso 1 1 calc R
C45 C 0.2754(5) 0.0695(5) 0.10290(18) 0.084(2) Uani 1 1 d .
H45 H 0.2794 0.0503 0.0785 0.101 Uiso 1 1 calc R
C46 C 0.3336(5) 0.1434(4) 0.11687(17) 0.0708(16) Uani 1 1 d .
H46 H 0.3775 0.1728 0.1021 0.085 Uiso 1 1 calc R
C47 C 0.3766(3) 0.2919(3) 0.21735(13) 0.0464(12) Uani 1 1 d .
C48 C 0.2964(4) 0.3343(4) 0.23198(15) 0.0609(14) Uani 1 1 d .
H48 H 0.2449 0.3564 0.2165 0.073 Uiso 1 1 calc R
C49 C 0.2950(5) 0.3430(5) 0.27024(17) 0.0753(17) Uani 1 1 d .
H49 H 0.2418 0.3716 0.2803 0.090 Uiso 1 1 calc R
C50 C 0.3688(5) 0.3109(5) 0.29303(16) 0.0762(18) Uani 1 1 d .
H50 H 0.3666 0.3177 0.3185 0.091 Uiso 1 1 calc R
C51 C 0.4461(5) 0.2688(5) 0.27855(18) 0.083(2) Uani 1 1 d .
H51 H 0.4962 0.2455 0.2944 0.100 Uiso 1 1 calc R
C52 C 0.4524(4) 0.2596(4) 0.24056(15) 0.0643(15) Uani 1 1 d .
H52 H 0.5068 0.2321 0.2310 0.077 Uiso 1 1 calc R
S1 S 0.04717(9) 0.68484(9) 0.11483(4) 0.0489(3) Uani 1 1 d .
S2 S 0.17316(9) 0.72801(9) 0.04546(4) 0.0506(3) Uani 1 1 d .
C53 C 0.0871(3) 0.8097(3) 0.05954(13) 0.0461(11) Uani 1 1 d .
C54 C 0.0727(4) 0.8947(4) 0.04028(15) 0.0616(14) Uani 1 1 d .
H54 H 0.1092 0.9071 0.0201 0.074 Uiso 1 1 calc R
C55 C 0.0073(5) 0.9594(4) 0.05016(17) 0.0700(16) Uani 1 1 d .
H55 H -0.0012 1.0157 0.0368 0.084 Uiso 1 1 calc R
C56 C -0.0471(5) 0.9422(4) 0.07999(18) 0.0748(18) Uani 1 1 d .
H56 H -0.0921 0.9871 0.0868 0.090 Uiso 1 1 calc R
C57 C -0.0353(4) 0.8579(4) 0.10006(15) 0.0617(14) Uani 1 1 d .
H57 H -0.0725 0.8462 0.1201 0.074 Uiso 1 1 calc R
C58 C 0.0328(3) 0.7913(3) 0.08981(14) 0.0465(12) Uani 1 1 d .
S3 S 0.56695(10) 0.14426(10) 0.15855(5) 0.0646(4) Uani 1 1 d .
S4 S 0.70641(9) 0.32133(10) 0.14493(4) 0.0526(3) Uani 1 1 d .
C59 C 0.7525(4) 0.2063(4) 0.15088(13) 0.0530(13) Uani 1 1 d .
C60 C 0.8525(4) 0.1911(5) 0.14947(15) 0.0694(17) Uani 1 1 d .
H60 H 0.8932 0.2418 0.1447 0.083 Uiso 1 1 calc R
C61 C 0.8913(5) 0.1005(5) 0.15516(17) 0.080(2) Uani 1 1 d .
H61 H 0.9577 0.0908 0.1541 0.096 Uiso 1 1 calc R
C62 C 0.8322(5) 0.0261(5) 0.16219(17) 0.080(2) Uani 1 1 d .
H62 H 0.8586 -0.0343 0.1661 0.097 Uiso 1 1 calc R
C63 C 0.7331(5) 0.0394(4) 0.16356(15) 0.0722(17) Uani 1 1 d .
H63 H 0.6930 -0.0118 0.1684 0.087 Uiso 1 1 calc R
C64 C 0.6933(4) 0.1298(4) 0.15768(14) 0.0570(14) Uani 1 1 d .
C65 C 0.4545(7) 0.8711(8) 0.1350(3) 0.154(3) Uani 1 1 d DU
H65 H 0.4660 0.9284 0.1205 0.185 Uiso 1 1 calc R
Cl1 Cl 0.4383(2) 0.9020(2) 0.17925(8) 0.1504(10) Uani 1 1 d DU
Cl2 Cl 0.3482(3) 0.8148(2) 0.11729(12) 0.242(2) Uani 1 1 d DU
Cl3 Cl 0.5492(3) 0.7940(3) 0.13175(11) 0.2092(16) Uani 1 1 d DU
C66 C 0.7325(5) 0.7625(5) 0.2548(2) 0.097(2) Uani 1 1 d DU
H66 H 0.7405 0.7691 0.2818 0.116 Uiso 1 1 calc R
Cl4 Cl 0.7749(2) 0.8650(2) 0.23564(8) 0.1569(11) Uani 1 1 d DU
Cl5 Cl 0.61224(19) 0.7501(2) 0.24327(11) 0.1876(14) Uani 1 1 d DU
Cl6 Cl 0.79386(19) 0.6622(2) 0.24286(7) 0.1418(9) Uani 1 1 d DU
C67 C 0.6498(7) 0.0273(9) 0.0637(3) 0.195(4) Uani 1 1 d DU
H67 H 0.6636 0.0602 0.0873 0.234 Uiso 1 1 calc R
Cl7 Cl 0.5246(2) 0.0237(3) 0.05114(11) 0.2034(15) Uani 1 1 d DU
Cl8 Cl 0.6872(3) -0.0951(3) 0.06591(15) 0.2334(18) Uani 1 1 d DU
Cl9 Cl 0.7068(3) 0.0764(4) 0.0301(2) 0.409(5) Uani 1 1 d DU

loop_
_atom_site_aniso_label
_atom_site_aniso_U_11
_atom_site_aniso_U_22
_atom_site_aniso_U_33
_atom_site_aniso_U_23
_atom_site_aniso_U_13
_atom_site_aniso_U_12
Pd1 0.03406(18) 0.0401(2) 0.03685(19) 0.00007(16) -0.00058(13) 0.00282(15)
Pd2 0.03451(18) 0.0471(2) 0.0419(2) 0.00319(17) 0.00017(14) 0.00586(16)
P1 0.0346(6) 0.0415(7) 0.0438(7) 0.0022(5) 0.0005(5) 0.0038(5)
P2 0.0341(6) 0.0483(7) 0.0359(6) 0.0020(5) -0.0010(5) 0.0038(5)
P3 0.0363(6) 0.0440(7) 0.0467(7) 0.0058(6) 0.0007(5) 0.0031(5)
P4 0.0324(6) 0.0464(7) 0.0391(6) 0.0039(5) -0.0023(5) 0.0024(5)
C1 0.038(2) 0.043(3) 0.045(3) 0.002(2) 0.005(2) -0.004(2)
C2 0.037(2) 0.045(3) 0.047(3) 0.000(2) 0.003(2) -0.003(2)
C3 0.039(2) 0.048(3) 0.041(3) 0.007(2) 0.008(2) 0.000(2)
C4 0.037(2) 0.043(3) 0.041(3) 0.005(2) 0.003(2) -0.005(2)
C5 0.045(3) 0.055(3) 0.033(2) -0.002(2) 0.005(2) 0.000(2)
C6 0.064(3) 0.054(3) 0.062(4) -0.005(3) -0.001(3) 0.007(3)
C7 0.096(5) 0.057(4) 0.087(5) -0.013(3) 0.008(4) 0.003(4)
C8 0.091(5) 0.066(4) 0.076(4) -0.019(4) 0.015(4) -0.024(4)
C9 0.064(4) 0.102(5) 0.061(4) -0.021(4) 0.000(3) -0.030(4)
C10 0.045(3) 0.073(4) 0.058(3) -0.010(3) -0.002(2) -0.002(3)
C11 0.037(2) 0.049(3) 0.049(3) 0.007(2) 0.007(2) 0.006(2)
C12 0.076(4) 0.067(4) 0.044(3) 0.007(3) 0.008(3) 0.002(3)
C13 0.106(5) 0.086(5) 0.055(4) 0.015(4) 0.021(4) 0.020(4)
C14 0.091(5) 0.083(5) 0.105(6) 0.032(5) 0.044(5) 0.009(4)
C15 0.078(4) 0.080(5) 0.101(6) 0.023(4) 0.010(4) -0.023(4)
C16 0.066(4) 0.075(4) 0.057(3) 0.006(3) 0.006(3) -0.008(3)
C17 0.044(3) 0.046(3) 0.056(3) -0.004(2) 0.007(2) -0.005(2)
C18 0.056(3) 0.072(4) 0.087(4) -0.015(3) 0.008(3) 0.006(3)
C19 0.071(5) 0.089(6) 0.152(8) -0.046(6) 0.040(5) 0.005(4)
C20 0.137(8) 0.128(8) 0.098(7) -0.057(6) 0.068(6) -0.048(7)
C21 0.145(8) 0.101(6) 0.063(4) -0.024(4) 0.028(5) -0.026(6)
C22 0.093(5) 0.069(4) 0.055(4) -0.010(3) 0.013(3) -0.007(3)
C23 0.035(2) 0.049(3) 0.046(3) 0.000(2) 0.002(2) 0.001(2)
C24 0.052(3) 0.097(5) 0.061(4) 0.018(3) -0.011(3) -0.023(3)
C25 0.061(4) 0.112(6) 0.070(4) 0.008(4) -0.016(3) -0.034(4)
C26 0.050(3) 0.078(4) 0.096(5) 0.004(4) 0.010(3) -0.015(3)
C27 0.064(4) 0.086(5) 0.062(4) 0.012(3) 0.015(3) -0.011(3)
C28 0.053(3) 0.077(4) 0.056(3) -0.001(3) 0.007(3) -0.017(3)
C29 0.038(2) 0.051(3) 0.047(3) -0.001(2) 0.003(2) -0.005(2)
C30 0.054(3) 0.062(4) 0.067(4) -0.006(3) -0.002(3) -0.007(3)
C31 0.073(4) 0.062(4) 0.100(5) -0.019(4) 0.001(4) -0.015(3)
C32 0.086(5) 0.095(6) 0.073(4) -0.019(4) -0.001(4) -0.038(4)
C33 0.062(4) 0.104(6) 0.091(5) 0.000(4) -0.031(3) -0.020(4)
C34 0.061(3) 0.070(4) 0.077(4) 0.004(3) -0.018(3) -0.008(3)
C35 0.044(3) 0.042(3) 0.047(3) 0.003(2) 0.002(2) 0.007(2)
C36 0.059(3) 0.080(4) 0.065(4) 0.004(3) 0.016(3) 0.002(3)
C37 0.077(4) 0.114(6) 0.076(5) 0.008(4) 0.027(4) 0.002(4)
C38 0.106(6) 0.095(5) 0.064(4) 0.018(4) 0.033(4) 0.035(5)
C39 0.097(5) 0.101(5) 0.046(3) -0.019(3) -0.002(3) 0.025(4)
C40 0.064(4) 0.083(4) 0.059(4) -0.014(3) 0.005(3) 0.004(3)
C41 0.042(3) 0.046(3) 0.059(3) 0.003(3) -0.001(2) 0.007(2)
C42 0.064(3) 0.053(4) 0.074(4) 0.003(3) 0.007(3) -0.009(3)
C43 0.069(4) 0.059(4) 0.105(5) 0.000(4) 0.004(4) -0.015(3)
C44 0.073(4) 0.057(4) 0.122(6) -0.009(4) -0.014(4) -0.010(3)
C45 0.109(5) 0.077(5) 0.065(4) -0.017(4) -0.010(4) 0.003(4)
C46 0.080(4) 0.063(4) 0.069(4) -0.003(3) -0.002(3) -0.001(3)
C47 0.050(3) 0.043(3) 0.046(3) 0.007(2) 0.002(2) -0.004(2)
C48 0.057(3) 0.073(4) 0.053(3) 0.005(3) 0.006(3) 0.009(3)
C49 0.079(4) 0.083(5) 0.066(4) -0.007(4) 0.023(3) 0.005(4)
C50 0.103(5) 0.081(5) 0.044(3) 0.001(3) 0.009(3) 0.008(4)
C51 0.096(5) 0.090(5) 0.062(4) 0.024(4) -0.012(4) 0.013(4)
C52 0.063(3) 0.076(4) 0.053(3) 0.009(3) -0.003(3) 0.015(3)
S1 0.0494(7) 0.0470(7) 0.0512(7) 0.0012(6) 0.0105(6) 0.0075(6)
S2 0.0561(7) 0.0482(8) 0.0481(7) 0.0075(6) 0.0080(6) 0.0091(6)
C53 0.052(3) 0.042(3) 0.043(3) -0.003(2) -0.005(2) 0.005(2)
C54 0.080(4) 0.051(3) 0.053(3) -0.001(3) -0.002(3) 0.013(3)
C55 0.098(5) 0.046(3) 0.065(4) 0.005(3) -0.002(3) 0.013(3)
C56 0.086(4) 0.048(4) 0.089(5) -0.013(3) -0.007(4) 0.030(3)
C57 0.068(4) 0.057(4) 0.060(3) -0.008(3) 0.007(3) 0.017(3)
C58 0.047(3) 0.037(3) 0.054(3) -0.006(2) -0.004(2) 0.005(2)
S3 0.0532(8) 0.0498(8) 0.0911(11) 0.0055(8) 0.0078(7) 0.0109(7)
S4 0.0378(6) 0.0630(9) 0.0572(8) 0.0071(7) 0.0044(6) 0.0071(6)
C59 0.048(3) 0.073(4) 0.038(3) -0.004(3) 0.001(2) 0.019(3)
C60 0.050(3) 0.095(5) 0.064(4) -0.002(3) 0.009(3) 0.025(3)
C61 0.060(4) 0.105(6) 0.076(4) 0.006(4) 0.014(3) 0.039(4)
C62 0.084(5) 0.089(5) 0.070(4) 0.005(4) 0.015(3) 0.049(4)
C63 0.083(4) 0.065(4) 0.069(4) 0.006(3) 0.009(3) 0.027(3)
C64 0.059(3) 0.062(4) 0.050(3) -0.004(3) 0.002(3) 0.023(3)
C65 0.169(8) 0.153(9) 0.141(7) -0.017(7) 0.015(7) 0.037(6)
Cl1 0.156(2) 0.147(2) 0.148(2) -0.0455(18) 0.0030(18) -0.0078(18)
Cl2 0.248(4) 0.147(3) 0.309(5) -0.115(3) -0.161(3) 0.086(3)
Cl3 0.185(3) 0.207(4) 0.242(4) -0.037(3) 0.070(3) 0.053(3)
C66 0.114(5) 0.106(5) 0.070(4) 0.002(4) 0.001(4) -0.008(4)
Cl4 0.155(2) 0.157(2) 0.157(2) 0.0525(19) -0.0024(18) -0.0529(19)
Cl5 0.0960(17) 0.171(3) 0.296(4) -0.036(3) 0.012(2) -0.0206(18)
Cl6 0.147(2) 0.146(2) 0.1267(18) -0.0316(16) -0.0377(15) 0.0346(17)
C67 0.154(7) 0.240(11) 0.192(11) 0.006(9) 0.018(7) 0.083(9)
Cl7 0.144(2) 0.232(4) 0.236(4) 0.014(3) 0.034(2) 0.000(2)
Cl8 0.195(3) 0.165(3) 0.340(6) -0.013(3) 0.016(4) 0.015(3)
Cl9 0.159(3) 0.348(7) 0.733(14) 0.289(9) 0.127(6) 0.026(4)

loop_
_atom_type_symbol
_atom_type_description
_atom_type_scat_dispersion_real
_atom_type_scat_dispersion_imag
_atom_type_scat_source
C C 0.0033 0.0016 'International Tables Vol C Tables 4.2.6.8 and 6.1.1.4'
H H 0.0000 0.0000 'International Tables Vol C Tables 4.2.6.8 and 6.1.1.4'
P P 0.1023 0.0942 'International Tables Vol C Tables 4.2.6.8 and 6.1.1.4'
S S 0.1246 0.1234 'International Tables Vol C Tables 4.2.6.8 and 6.1.1.4'
Pd Pd -0.9988 1.0072 'International Tables Vol C Tables 4.2.6.8 and 6.1.1.4'
Cl Cl 0.1484 0.1585 'International Tables Vol C Tables 4.2.6.8 and 6.1.1.4'

loop_
_geom_angle_atom_site_label_1
_geom_angle_atom_site_label_2
_geom_angle_atom_site_label_3
_geom_angle
S2 Pd1 S1 89.07(5)
S2 Pd1 P2 87.46(4)
S1 Pd1 P2 176.29(5)
S2 Pd1 P1 173.34(5)
S1 Pd1 P1 88.48(4)
P2 Pd1 P1 95.12(4)
S4 Pd2 P4 89.45(5)
S4 Pd2 S3 89.05(5)
P4 Pd2 S3 177.28(5)
S4 Pd2 P3 171.48(5)
P4 Pd2 P3 94.23(4)
S3 Pd2 P3 87.57(5)
C1 P1 C29 102.3(2)
C1 P1 C35 98.3(2)
C29 P1 C35 105.1(2)
C1 P1 Pd1 116.58(15)
C29 P1 Pd1 112.30(17)
C35 P1 Pd1 119.88(16)
C3 P2 C5 105.3(2)
C3 P2 C11 100.0(2)
C5 P2 C11 107.6(2)
C3 P2 Pd1 109.73(16)
C5 P2 Pd1 114.05(15)
C11 P2 Pd1 118.58(16)
C2 P3 C47 101.6(2)
C2 P3 C41 96.9(2)
C47 P3 C41 107.6(2)
C2 P3 Pd2 118.38(16)
C47 P3 Pd2 111.78(16)
C41 P3 Pd2 118.42(16)
C4 P4 C17 104.0(2)
C4 P4 C23 101.1(2)
C17 P4 C23 105.4(2)
C4 P4 Pd2 109.41(16)
C17 P4 Pd2 113.30(17)
C23 P4 Pd2 121.69(15)
C2 C1 P1 177.3(4)
C1 C2 P3 172.2(4)
C4 C3 P2 169.1(5)
C3 C4 P4 175.7(4)
C6 C5 C10 118.9(5)
C6 C5 P2 122.5(4)
C10 C5 P2 118.6(4)
C5 C6 C7 119.4(5)
C8 C7 C6 120.7(6)
C9 C8 C7 119.7(6)
C8 C9 C10 121.1(6)
C9 C10 C5 120.2(6)
C12 C11 C16 119.0(5)
C12 C11 P2 122.3(4)
C16 C11 P2 118.6(4)
C11 C12 C13 120.6(6)
C14 C13 C12 120.6(6)
C13 C14 C15 119.7(6)
C16 C15 C14 120.4(7)
C15 C16 C11 119.7(6)
C18 C17 C22 119.0(5)
C18 C17 P4 123.5(4)
C22 C17 P4 117.4(4)
C17 C18 C19 120.4(7)
C20 C19 C18 119.0(8)
C21 C20 C19 122.2(8)
C20 C21 C22 118.8(8)
C21 C22 C17 120.5(7)
C24 C23 C28 118.7(5)
C24 C23 P4 121.1(4)
C28 C23 P4 120.2(4)
C23 C24 C25 120.7(5)
C26 C25 C24 121.0(5)
C25 C26 C27 119.8(6)
C26 C27 C28 119.5(6)
C23 C28 C27 120.4(5)
C34 C29 C30 118.9(5)
C34 C29 P1 118.8(4)
C30 C29 P1 122.3(4)
C31 C30 C29 121.0(6)
C30 C31 C32 119.3(6)
C33 C32 C31 120.1(6)
C32 C33 C34 121.1(6)
C29 C34 C33 119.5(6)
C40 C35 C36 119.1(5)
C40 C35 P1 119.2(4)
C36 C35 P1 121.7(4)
C37 C36 C35 120.6(6)
C38 C37 C36 119.0(6)
C39 C38 C37 121.5(6)
C38 C39 C40 119.3(6)
C35 C40 C39 120.4(6)
C46 C41 C42 119.8(5)
C46 C41 P3 118.2(4)
C42 C41 P3 121.5(4)
C43 C42 C41 120.2(6)
C44 C43 C42 120.4(6)
C43 C44 C45 119.9(6)
C44 C45 C46 120.4(6)
C41 C46 C45 119.2(6)
C52 C47 C48 120.1(5)
C52 C47 P3 118.1(4)
C48 C47 P3 121.8(4)
C47 C48 C49 118.5(5)
C50 C49 C48 121.5(6)
C49 C50 C51 119.5(6)
C50 C51 C52 121.6(6)
C47 C52 C51 118.8(5)
C58 S1 Pd1 104.21(17)
C53 S2 Pd1 104.40(17)
C58 C53 C54 119.2(5)
C58 C53 S2 121.1(4)
C54 C53 S2 119.7(4)
C55 C54 C53 121.6(6)
C54 C55 C56 119.8(5)
C55 C56 C57 120.5(5)
C58 C57 C56 119.4(5)
C53 C58 C57 119.4(5)
C53 C58 S1 121.1(4)
C57 C58 S1 119.5(4)
C64 S3 Pd2 104.0(2)
C59 S4 Pd2 104.12(19)
C64 C59 C60 118.8(5)
C64 C59 S4 121.9(4)
C60 C59 S4 119.3(5)
C61 C60 C59 120.3(6)
C62 C61 C60 120.2(6)
C61 C62 C63 120.5(6)
C62 C63 C64 119.8(6)
C59 C64 C63 120.3(5)
C59 C64 S3 120.8(4)
C63 C64 S3 118.9(5)
Cl1 C65 Cl3 112.1(6)
Cl1 C65 Cl2 107.9(6)
Cl3 C65 Cl2 108.3(6)
Cl5 C66 Cl6 110.2(4)
Cl5 C66 Cl4 109.8(4)
Cl6 C66 Cl4 113.7(4)
Cl9 C67 Cl7 109.2(6)
Cl9 C67 Cl8 106.6(6)
Cl7 C67 Cl8 105.0(7)

loop_
_geom_bond_atom_site_label_1
_geom_bond_atom_site_label_2
_geom_bond_distance
Pd1 S2 2.2795(13)
Pd1 S1 2.2820(12)
Pd1 P2 2.2908(12)
Pd1 P1 2.3008(13)
Pd2 S4 2.2793(12)
Pd2 P4 2.2827(13)
Pd2 S3 2.2867(15)
Pd2 P3 2.2970(12)
P1 C1 1.758(5)
P1 C29 1.803(5)
P1 C35 1.823(5)
P2 C3 1.746(5)
P2 C5 1.807(5)
P2 C11 1.817(5)
P3 C2 1.756(5)
P3 C47 1.815(5)
P3 C41 1.821(5)
P4 C4 1.751(5)
P4 C17 1.801(5)
P4 C23 1.815(5)
C1 C2 1.194(6)
C3 C4 1.190(6)
C5 C6 1.369(7)
C5 C10 1.388(6)
C6 C7 1.390(8)
C7 C8 1.357(9)
C8 C9 1.347(9)
C9 C10 1.359(8)
C11 C12 1.370(7)
C11 C16 1.388(7)
C12 C13 1.373(8)
C13 C14 1.354(10)
C14 C15 1.376(10)
C15 C16 1.375(8)
C17 C18 1.366(7)
C17 C22 1.387(7)
C18 C19 1.387(9)
C19 C20 1.360(12)
C20 C21 1.350(12)
C21 C22 1.381(9)
C23 C24 1.357(7)
C23 C28 1.382(7)
C24 C25 1.369(8)
C25 C26 1.356(8)
C26 C27 1.364(8)
C27 C28 1.389(7)
C29 C34 1.380(7)
C29 C30 1.385(7)
C30 C31 1.378(7)
C31 C32 1.382(9)
C32 C33 1.350(10)
C33 C34 1.393(8)
C35 C40 1.356(7)
C35 C36 1.378(7)
C36 C37 1.376(8)
C37 C38 1.357(9)
C38 C39 1.347(9)
C39 C40 1.389(8)
C41 C46 1.365(7)
C41 C42 1.380(7)
C42 C43 1.380(8)
C43 C44 1.341(9)
C44 C45 1.380(9)
C45 C46 1.387(9)
C47 C52 1.377(7)
C47 C48 1.390(7)
C48 C49 1.392(7)
C49 C50 1.348(8)
C50 C51 1.353(9)
C51 C52 1.389(8)
S1 C58 1.753(5)
S2 C53 1.750(5)
C53 C58 1.390(7)
C53 C54 1.391(7)
C54 C55 1.345(7)
C55 C56 1.374(8)
C56 C57 1.394(8)
C57 C58 1.392(7)
S3 C64 1.758(5)
S4 C59 1.745(5)
C59 C64 1.380(7)
C59 C60 1.400(7)
C60 C61 1.391(8)
C61 C62 1.358(9)
C62 C63 1.385(8)
C63 C64 1.395(7)
C65 Cl1 1.686(9)
C65 Cl3 1.707(9)
C65 Cl2 1.753(10)
C66 Cl5 1.695(7)
C66 Cl6 1.712(7)
C66 Cl4 1.717(7)
C67 Cl9 1.641(10)
C67 Cl7 1.759(10)
C67 Cl8 1.796(11)
